data_4079948
loop_
_publ_author_name
'Przyojski, Jacob A.'
'Arman, Hadi D.'
'Tonzetich, Zachary J.'

_publ_section_title
;
 NHC Complexes of Cobalt(II) Relevant to Catalytic C--C Coupling Reactions
;
_journal_issue 3
_journal_name_full Organometallics
_journal_page_first 723
_journal_paper_doi 10.1021/om3010756
_journal_volume 32
_journal_year 2013
_chemical_formula_moiety 'C42 H48 Cl4 Co2 N4'
_chemical_formula_sum 'C42 H48 Cl4 Co2 N4'
_chemical_formula_weight 868.50
_chemical_name_systematic
; 
 ? 
;
_space_group_IT_number 14
_symmetry_cell_setting monoclinic
_symmetry_space_group_name_Hall '-P 2ybc'
_symmetry_space_group_name_H-M 'P 1 21/c 1'
_atom_sites_solution_hydrogens geom
_atom_sites_solution_primary direct
_atom_sites_solution_secondary difmap
_audit_creation_method SHELXL-97
_cell_angle_alpha 90.00
_cell_angle_beta 114.816(2)
_cell_angle_gamma 90.00
_cell_formula_units_Z 2
_cell_length_a 11.333(2)
_cell_length_b 17.892(3)
_cell_length_c 11.264(2)
_cell_measurement_reflns_used 9988
_cell_measurement_temperature 98(2)
_cell_measurement_theta_max 40.2
_cell_measurement_theta_min 2.3
_cell_volume 2073.1(6)
_computing_cell_refinement
;
CrystalClear-SM Expert 2.0 r5 (Rigaku, 2010)
;
_computing_data_collection
;
CrystalClear-SM Expert 2.0 r5 (Rigaku, 2010)
;
_computing_data_reduction
;
CrystalClear-SM Expert 2.0 r5 (Rigaku, 2010)
;
_computing_publication_material 'publCIF (Westrip, 2010)'
_computing_structure_refinement 'SHELXL-97 (Sheldrick, 1997)'
_computing_structure_solution 'SHELXS-97 (Sheldrick, 1990)'
_diffrn_ambient_temperature 98(2)
_diffrn_detector_area_resol_mean 28.5714
_diffrn_measured_fraction_theta_full 0.997
_diffrn_measured_fraction_theta_max 0.997
_diffrn_measurement_device_type
;
Saturn724 (2x2 bin mode)
;
_diffrn_measurement_method \w
_diffrn_radiation_monochromator graphite
_diffrn_radiation_source 'sealed tube'
_diffrn_radiation_type MoK\a
_diffrn_radiation_wavelength 0.71073
_diffrn_reflns_av_R_equivalents 0.0378
_diffrn_reflns_av_sigmaI/netI 0.0334
_diffrn_reflns_limit_h_max 14
_diffrn_reflns_limit_h_min -14
_diffrn_reflns_limit_k_max 23
_diffrn_reflns_limit_k_min -23
_diffrn_reflns_limit_l_max 13
_diffrn_reflns_limit_l_min -14
_diffrn_reflns_number 15356
_diffrn_reflns_reduction_process 'Lp corrections applied'
_diffrn_reflns_theta_full 27.50
_diffrn_reflns_theta_max 27.50
_diffrn_reflns_theta_min 2.28
_diffrn_standards_decay_% <1
_diffrn_standards_interval_count 0
_diffrn_standards_number 0
_exptl_absorpt_coefficient_mu 1.092
_exptl_absorpt_correction_T_max 1.000
_exptl_absorpt_correction_T_min 0.883
_exptl_absorpt_correction_type multi-scan
_exptl_absorpt_process_details 'ABSCOR (Higashi, 1995)'
_exptl_crystal_colour blue
_exptl_crystal_density_diffrn 1.391
_exptl_crystal_density_method 'not measured'
_exptl_crystal_description chunk
_exptl_crystal_F_000 900
_exptl_crystal_size_max 0.25
_exptl_crystal_size_mid 0.20
_exptl_crystal_size_min 0.15
_refine_diff_density_max 0.853
_refine_diff_density_min -0.502
_refine_diff_density_rms 0.074
_refine_ls_extinction_method none
_refine_ls_goodness_of_fit_ref 1.002
_refine_ls_hydrogen_treatment mixed
_refine_ls_matrix_type full
_refine_ls_number_parameters 271
_refine_ls_number_reflns 4756
_refine_ls_number_restraints 0
_refine_ls_restrained_S_all 1.002
_refine_ls_R_factor_all 0.0390
_refine_ls_R_factor_gt 0.0378
_refine_ls_shift/su_max 0.001
_refine_ls_shift/su_mean 0.000
_refine_ls_structure_factor_coef Fsqd
_refine_ls_weighting_details 'calc w=1/[\s^2^(Fo^2^)+(0.0600P)^2^+2.3000P] where P=(Fo^2^+2Fc^2^)/3'
_refine_ls_weighting_scheme calc
_refine_ls_wR_factor_gt 0.1054
_refine_ls_wR_factor_ref 0.1069
_reflns_number_gt 4606
_reflns_number_total 4756
_reflns_threshold_expression >2sigma(I)
_cod_data_source_file om3010756_si_002.cif
_cod_data_source_block '[Co2Cl2(mu-Cl)2(IMes)2]'
_cod_original_sg_symbol_H-M 'P 21/c'
_cod_database_code 4079948

loop_
_symmetry_equiv_pos_as_xyz
'x, y, z'
'-x, y+1/2, -z+1/2'
'-x, -y, -z'
'x, -y-1/2, z-1/2'

loop_
_atom_site_label
_atom_site_type_symbol
_atom_site_fract_x
_atom_site_fract_y
_atom_site_fract_z
_atom_site_U_iso_or_equiv
_atom_site_adp_type
_atom_site_occupancy
_atom_site_symmetry_multiplicity
_atom_site_calc_flag
_atom_site_refinement_flags
Co1 Co -0.00247(3) 0.481226(14) 0.36203(3) 0.01605(10) Uani 1 1 d .
Cl2 Cl -0.16706(5) 0.49864(3) 0.43100(5) 0.02474(13) Uani 1 1 d .
Cl1 Cl -0.00828(5) 0.56927(3) 0.22069(5) 0.02490(13) Uani 1 1 d .
N1 N 0.10642(16) 0.32823(9) 0.34052(16) 0.0149(3) Uani 1 1 d .
N2 N -0.10068(16) 0.32856(9) 0.23604(16) 0.0152(3) Uani 1 1 d .
C1 C 0.00159(18) 0.37372(10) 0.30610(18) 0.0140(3) Uani 1 1 d .
C4 C 0.24136(18) 0.35005(10) 0.40917(19) 0.0153(4) Uani 1 1 d .
C6 C 0.30006(19) 0.38966(11) 0.34100(19) 0.0164(4) Uani 1 1 d .
C14 C -0.23357(19) 0.35214(10) 0.16325(19) 0.0165(4) Uani 1 1 d .
C10 C 0.3093(2) 0.32723(11) 0.53839(19) 0.0185(4) Uani 1 1 d .
C3 C -0.0600(2) 0.25640(11) 0.2282(2) 0.0192(4) Uani 1 1 d .
H3A H -0.1125 0.2161 0.1856 0.023 Uiso 1 1 calc R
C9 C 0.4414(2) 0.34386(12) 0.6001(2) 0.0209(4) Uani 1 1 d .
H9A H 0.4886 0.3288 0.6863 0.025 Uiso 1 1 calc R
C15 C -0.3260(2) 0.33526(11) 0.2110(2) 0.0193(4) Uani 1 1 d .
C7 C 0.4327(2) 0.40523(11) 0.4077(2) 0.0198(4) Uani 1 1 d .
H7A H 0.4741 0.4316 0.3649 0.024 Uiso 1 1 calc R
C2 C 0.0704(2) 0.25605(11) 0.2944(2) 0.0191(4) Uani 1 1 d .
H2A H 0.1255 0.2154 0.3067 0.023 Uiso 1 1 calc R
C8 C 0.50471(19) 0.38252(12) 0.5363(2) 0.0202(4) Uani 1 1 d .
C19 C -0.2654(2) 0.38593(11) 0.04152(19) 0.0198(4) Uani 1 1 d .
C11 C 0.2240(2) 0.41502(13) 0.2021(2) 0.0209(4) Uani 1 1 d .
C16 C -0.4558(2) 0.35331(12) 0.1312(2) 0.0237(4) Uani 1 1 d .
H16A H -0.5193 0.3426 0.1606 0.028 Uiso 1 1 calc R
C17 C -0.4923(2) 0.38669(12) 0.0098(2) 0.0254(5) Uani 1 1 d .
C22 C -0.1628(2) 0.40269(14) -0.0066(2) 0.0257(4) Uani 1 1 d .
C20 C -0.2881(2) 0.29809(13) 0.3414(2) 0.0253(4) Uani 1 1 d .
H20A H -0.3640 0.2911 0.3576 0.038 Uiso 1 1 calc R
H20B H -0.2269 0.3290 0.4088 0.038 Uiso 1 1 calc R
H20C H -0.2493 0.2505 0.3411 0.038 Uiso 1 1 calc R
C12 C 0.6480(2) 0.39925(15) 0.6048(3) 0.0279(5) Uani 1 1 d .
C18 C -0.3961(2) 0.40301(12) -0.0333(2) 0.0242(4) Uani 1 1 d .
H18A H -0.4198 0.4259 -0.1142 0.029 Uiso 1 1 calc R
C13 C 0.2411(2) 0.28781(15) 0.6098(2) 0.0286(5) Uani 1 1 d .
C21 C -0.6333(2) 0.40458(15) -0.0755(3) 0.0356(6) Uani 1 1 d .
H21A H -0.6860 0.3898 -0.0314 0.053 Uiso 1 1 calc R
H21B H -0.6608 0.3780 -0.1567 0.053 Uiso 1 1 calc R
H21C H -0.6427 0.4573 -0.0925 0.053 Uiso 1 1 calc R
H11B H 0.166(4) 0.458(2) 0.197(4) 0.053 Uiso 1 1 d .
H11A H 0.283(4) 0.429(2) 0.164(4) 0.053 Uiso 1 1 d .
H11C H 0.173(4) 0.379(2) 0.147(4) 0.053 Uiso 1 1 d .
H22A H -0.204(4) 0.412(2) -0.095(4) 0.053 Uiso 1 1 d .
H22C H -0.115(4) 0.444(2) 0.029(4) 0.053 Uiso 1 1 d .
H22B H -0.106(4) 0.361(2) 0.004(4) 0.053 Uiso 1 1 d .
H13A H 0.300(4) 0.274(2) 0.691(4) 0.053 Uiso 1 1 d .
H13B H 0.180(4) 0.322(2) 0.622(4) 0.053 Uiso 1 1 d .
H12A H 0.688(4) 0.410(2) 0.553(4) 0.053 Uiso 1 1 d .
H13C H 0.198(4) 0.243(2) 0.567(4) 0.053 Uiso 1 1 d .
H12B H 0.696(4) 0.360(2) 0.654(4) 0.053 Uiso 1 1 d .
H12C H 0.665(4) 0.438(2) 0.659(4) 0.053 Uiso 1 1 d .

loop_
_atom_site_aniso_label
_atom_site_aniso_U_11
_atom_site_aniso_U_22
_atom_site_aniso_U_33
_atom_site_aniso_U_23
_atom_site_aniso_U_13
_atom_site_aniso_U_12
Co1 0.01616(15) 0.01242(14) 0.01981(16) -0.00187(9) 0.00779(11) -0.00062(9)
Cl2 0.0219(3) 0.0271(3) 0.0261(3) -0.0067(2) 0.0110(2) -0.00140(19)
Cl1 0.0272(3) 0.0161(2) 0.0319(3) 0.00561(19) 0.0130(2) 0.00129(18)
N1 0.0167(8) 0.0126(7) 0.0177(7) -0.0002(6) 0.0094(6) -0.0005(6)
N2 0.0161(7) 0.0125(7) 0.0173(7) -0.0010(6) 0.0073(6) -0.0012(6)
C1 0.0148(8) 0.0134(8) 0.0143(8) 0.0005(7) 0.0065(7) -0.0006(7)
C4 0.0155(9) 0.0128(8) 0.0186(9) -0.0018(7) 0.0081(7) 0.0011(7)
C6 0.0182(9) 0.0140(8) 0.0180(9) -0.0004(7) 0.0086(7) 0.0025(7)
C14 0.0153(9) 0.0137(8) 0.0186(9) -0.0032(7) 0.0051(7) -0.0020(7)
C10 0.0223(10) 0.0163(9) 0.0191(9) 0.0004(7) 0.0107(8) 0.0014(7)
C3 0.0210(10) 0.0127(8) 0.0252(10) -0.0044(7) 0.0112(8) -0.0028(7)
C9 0.0218(10) 0.0205(9) 0.0179(9) 0.0008(8) 0.0060(8) 0.0029(8)
C15 0.0198(9) 0.0167(9) 0.0217(9) -0.0036(7) 0.0092(8) -0.0025(7)
C7 0.0213(10) 0.0180(9) 0.0247(10) 0.0006(8) 0.0141(8) 0.0005(7)
C2 0.0226(10) 0.0119(8) 0.0256(10) -0.0026(7) 0.0129(8) 0.0000(7)
C8 0.0164(9) 0.0191(9) 0.0241(10) -0.0043(8) 0.0075(8) 0.0009(7)
C19 0.0224(10) 0.0169(9) 0.0174(9) -0.0021(7) 0.0056(8) -0.0032(7)
C11 0.0209(10) 0.0243(10) 0.0187(9) 0.0038(8) 0.0094(8) 0.0003(8)
C16 0.0165(9) 0.0245(10) 0.0289(10) -0.0077(9) 0.0083(8) -0.0027(8)
C17 0.0180(10) 0.0220(10) 0.0285(11) -0.0090(9) 0.0022(8) -0.0001(8)
C22 0.0267(11) 0.0305(11) 0.0195(10) 0.0014(9) 0.0094(9) -0.0055(9)
C20 0.0247(10) 0.0278(11) 0.0271(10) 0.0024(9) 0.0147(9) -0.0021(9)
C12 0.0166(10) 0.0308(12) 0.0315(12) -0.0029(10) 0.0056(9) 0.0002(9)
C18 0.0262(11) 0.0217(10) 0.0179(9) -0.0013(8) 0.0028(8) -0.0007(8)
C13 0.0305(12) 0.0327(12) 0.0234(10) 0.0078(10) 0.0120(9) -0.0044(10)
C21 0.0196(11) 0.0365(13) 0.0368(13) -0.0101(11) -0.0018(10) 0.0033(10)

loop_
_atom_type_symbol
_atom_type_description
_atom_type_scat_dispersion_real
_atom_type_scat_dispersion_imag
_atom_type_scat_source
C C 0.0033 0.0016 'International Tables Vol C Tables 4.2.6.8 and 6.1.1.4'
H H 0.0000 0.0000 'International Tables Vol C Tables 4.2.6.8 and 6.1.1.4'
N N 0.0061 0.0033 'International Tables Vol C Tables 4.2.6.8 and 6.1.1.4'
Cl Cl 0.1484 0.1585 'International Tables Vol C Tables 4.2.6.8 and 6.1.1.4'
Co Co 0.3494 0.9721 'International Tables Vol C Tables 4.2.6.8 and 6.1.1.4'

loop_
_geom_angle_atom_site_label_1
_geom_angle_atom_site_label_2
_geom_angle_atom_site_label_3
_geom_angle
_geom_angle_site_symmetry_3
C1 Co1 Cl1 116.57(6) .
C1 Co1 Cl2 110.90(5) .
Cl1 Co1 Cl2 110.99(2) .
C1 Co1 Cl2 109.77(5) 3_566
Cl1 Co1 Cl2 111.67(2) 3_566
Cl2 Co1 Cl2 94.86(2) 3_566
Co1 Cl2 Co1 85.14(2) 3_566
C1 N1 C2 111.53(16) .
C1 N1 C4 126.39(16) .
C2 N1 C4 121.97(16) .
C1 N2 C3 111.41(16) .
C1 N2 C14 126.00(16) .
C3 N2 C14 122.13(16) .
N1 C1 N2 103.90(16) .
N1 C1 Co1 127.69(14) .
N2 C1 Co1 128.16(14) .
C10 C4 C6 122.67(18) .
C10 C4 N1 118.44(17) .
C6 C4 N1 118.80(17) .
C7 C6 C4 117.20(18) .
C7 C6 C11 121.09(18) .
C4 C6 C11 121.71(18) .
C15 C14 C19 122.94(18) .
C15 C14 N2 119.40(18) .
C19 C14 N2 117.45(17) .
C4 C10 C9 117.81(19) .
C4 C10 C13 120.91(19) .
C9 C10 C13 121.26(19) .
C2 C3 N2 106.62(17) .
C2 C3 H3A 126.7 .
N2 C3 H3A 126.7 .
C10 C9 C8 121.78(19) .
C10 C9 H9A 119.1 .
C8 C9 H9A 119.1 .
C14 C15 C16 117.27(19) .
C14 C15 C20 121.29(18) .
C16 C15 C20 121.43(19) .
C8 C7 C6 121.99(19) .
C8 C7 H7A 119.0 .
C6 C7 H7A 119.0 .
C3 C2 N1 106.54(17) .
C3 C2 H2A 126.7 .
N1 C2 H2A 126.7 .
C7 C8 C9 118.53(18) .
C7 C8 C12 120.7(2) .
C9 C8 C12 120.8(2) .
C18 C19 C14 117.22(19) .
C18 C19 C22 121.54(19) .
C14 C19 C22 121.24(19) .
C6 C11 H11B 111(2) .
C6 C11 H11A 110(2) .
H11B C11 H11A 110(3) .
C6 C11 H11C 114(2) .
H11B C11 H11C 107(3) .
H11A C11 H11C 104(3) .
C17 C16 C15 122.0(2) .
C17 C16 H16A 119.0 .
C15 C16 H16A 119.0 .
C16 C17 C18 118.61(19) .
C16 C17 C21 121.0(2) .
C18 C17 C21 120.3(2) .
C19 C22 H22A 108(2) .
C19 C22 H22C 114(2) .
H22A C22 H22C 106(3) .
C19 C22 H22B 113(2) .
H22A C22 H22B 106(3) .
H22C C22 H22B 109(3) .
C15 C20 H20A 109.5 .
C15 C20 H20B 109.5 .
H20A C20 H20B 109.5 .
C15 C20 H20C 109.5 .
H20A C20 H20C 109.5 .
H20B C20 H20C 109.5 .
C8 C12 H12A 116(2) .
C8 C12 H12B 113(2) .
H12A C12 H12B 103(3) .
C8 C12 H12C 113(2) .
H12A C12 H12C 105(3) .
H12B C12 H12C 106(3) .
C19 C18 C17 121.9(2) .
C19 C18 H18A 119.0 .
C17 C18 H18A 119.0 .
C10 C13 H13A 110(2) .
C10 C13 H13B 109(2) .
H13A C13 H13B 107(3) .
C10 C13 H13C 112(2) .
H13A C13 H13C 107(3) .
H13B C13 H13C 111(3) .
C17 C21 H21A 109.5 .
C17 C21 H21B 109.5 .
H21A C21 H21B 109.5 .
C17 C21 H21C 109.5 .
H21A C21 H21C 109.5 .
H21B C21 H21C 109.5 .

loop_
_geom_bond_atom_site_label_1
_geom_bond_atom_site_label_2
_geom_bond_distance
_geom_bond_site_symmetry_2
Co1 C1 2.0306(19) .
Co1 Cl1 2.2209(6) .
Co1 Cl2 2.3230(7) .
Co1 Cl2 2.3444(7) 3_566
Cl2 Co1 2.3444(7) 3_566
N1 C1 1.356(2) .
N1 C2 1.388(2) .
N1 C4 1.448(2) .
N2 C1 1.361(2) .
N2 C3 1.386(2) .
N2 C14 1.443(2) .
C4 C10 1.392(3) .
C4 C6 1.401(3) .
C6 C7 1.398(3) .
C6 C11 1.505(3) .
C14 C15 1.397(3) .
C14 C19 1.400(3) .
C10 C9 1.392(3) .
C10 C13 1.505(3) .
C3 C2 1.348(3) .
C3 H3A 0.9300 .
C9 C8 1.394(3) .
C9 H9A 0.9300 .
C15 C16 1.401(3) .
C15 C20 1.502(3) .
C7 C8 1.392(3) .
C7 H7A 0.9300 .
C2 H2A 0.9300 .
C8 C12 1.507(3) .
C19 C18 1.396(3) .
C19 C22 1.506(3) .
C11 H11B 1.00(4) .
C11 H11A 0.97(4) .
C11 H11C 0.92(4) .
C16 C17 1.387(3) .
C16 H16A 0.9300 .
C17 C18 1.398(3) .
C17 C21 1.514(3) .
C22 H22A 0.91(4) .
C22 H22C 0.90(4) .
C22 H22B 0.96(4) .
C20 H20A 0.9600 .
C20 H20B 0.9600 .
C20 H20C 0.9600 .
C12 H12A 0.90(4) .
C12 H12B 0.91(4) .
C12 H12C 0.89(4) .
C18 H18A 0.9300 .
C13 H13A 0.91(4) .
C13 H13B 0.98(4) .
C13 H13C 0.95(4) .
C21 H21A 0.9600 .
C21 H21B 0.9600 .
C21 H21C 0.9600 .
